data_1553610
loop_
_publ_author_name
'Lu, Kui'
'Yang, Ke'
'Jia, Xiaoliang'
'Gao, Xing'
'Zhao, Xia'
'Pan, Guojun'
'Ma, Yantao'
'Huang, Qiyao'
'Yu, Peng'

_publ_section_title
;
 Total synthesis of I3,II8-biapigenin and ridiculuflavone A
;
_journal_issue 4
_journal_name_full 'Organic Chemistry Frontiers'
_journal_page_first 578
_journal_paper_doi 10.1039/C6QO00726K
_journal_volume 4
_journal_year 2017
_chemical_formula_sum 'C43 H46 O11'
_chemical_formula_weight 738.80
_space_group_IT_number 2
_space_group_name_Hall '-P 1'
_space_group_name_H-M_alt 'P -1'
_symmetry_cell_setting triclinic
_symmetry_space_group_name_H-M 'P -1'
_atom_sites_solution_hydrogens geom
_atom_sites_solution_primary direct
_atom_sites_solution_secondary difmap
_audit_creation_method SHELXL-97
_audit_update_record
;
2016-11-18 deposited with the CCDC.
2017-01-20 downloaded from the CCDC.
;
_cell_angle_alpha 68.774(4)
_cell_angle_beta 76.898(5)
_cell_angle_gamma 79.352(5)
_cell_formula_units_Z 4
_cell_length_a 15.1534(10)
_cell_length_b 15.8118(10)
_cell_length_c 17.7296(10)
_cell_measurement_reflns_used 10122
_cell_measurement_temperature 113(2)
_cell_measurement_theta_max 27.5
_cell_measurement_theta_min 3.0
_cell_volume 3832.0(4)
_computing_cell_refinement 'CrystalClear-SM Expert 2.1 b42'
_computing_data_collection 'CrystalClear-SM Expert 2.1 b42 (Rigaku, 2015)'
_computing_data_reduction 'CrystalClear-SM Expert 2.1 b42'
_computing_molecular_graphics 'CrystalStructure 4.1'
_computing_publication_material 'CrystalStructure 4.1 (Rigaku, 2014)'
_computing_structure_refinement 'SHELXL-97 (Sheldrick, 1997)'
_computing_structure_solution 'SHELXS-97 (Sheldrick, 1990)'
_diffrn_ambient_temperature 113(2)
_diffrn_detector_area_resol_mean 5.814
_diffrn_measured_fraction_theta_full 0.979
_diffrn_measured_fraction_theta_max 0.979
_diffrn_measurement_device_type 'Rigaku XtaLAB P200'
_diffrn_measurement_method '\w and \f scans'
_diffrn_radiation_monochromator multilayer
_diffrn_radiation_source 'rotating anode'
_diffrn_radiation_type MoK\a
_diffrn_radiation_wavelength 0.71073
_diffrn_reflns_av_R_equivalents 0.0296
_diffrn_reflns_av_sigmaI/netI 0.0301
_diffrn_reflns_limit_h_max 19
_diffrn_reflns_limit_h_min -18
_diffrn_reflns_limit_k_max 20
_diffrn_reflns_limit_k_min -20
_diffrn_reflns_limit_l_max 23
_diffrn_reflns_limit_l_min -23
_diffrn_reflns_number 49728
_diffrn_reflns_theta_full 27.59
_diffrn_reflns_theta_max 27.59
_diffrn_reflns_theta_min 3.03
_diffrn_standards_decay_% 0
_diffrn_standards_interval_count 0
_diffrn_standards_interval_time 0
_diffrn_standards_number 0
_exptl_absorpt_coefficient_mu 0.092
_exptl_absorpt_correction_T_max 0.9891
_exptl_absorpt_correction_T_min 0.9818
_exptl_absorpt_correction_type multi-scan
_exptl_absorpt_process_details 'REQAB (Rigaku, 1998)'
_exptl_crystal_colour Colorless
_exptl_crystal_density_diffrn 1.281
_exptl_crystal_density_method 'not measured'
_exptl_crystal_description Prism
_exptl_crystal_F_000 1568
_exptl_crystal_size_max 0.20
_exptl_crystal_size_mid 0.18
_exptl_crystal_size_min 0.12
_refine_diff_density_max 1.415
_refine_diff_density_min -0.383
_refine_diff_density_rms 0.049
_refine_ls_extinction_method none
_refine_ls_goodness_of_fit_ref 1.058
_refine_ls_hydrogen_treatment constr
_refine_ls_matrix_type full
_refine_ls_number_parameters 993
_refine_ls_number_reflns 17379
_refine_ls_number_restraints 0
_refine_ls_restrained_S_all 1.058
_refine_ls_R_factor_all 0.0567
_refine_ls_R_factor_gt 0.0442
_refine_ls_shift/su_max 0.000
_refine_ls_shift/su_mean 0.000
_refine_ls_structure_factor_coef Fsqd
_refine_ls_weighting_details 'calc w=1/[\s^2^(Fo^2^)+(0.0638P)^2^+1.0959P] where P=(Fo^2^+2Fc^2^)/3'
_refine_ls_weighting_scheme calc
_refine_ls_wR_factor_gt 0.1178
_refine_ls_wR_factor_ref 0.1244
_reflns_number_gt 13885
_reflns_number_total 17379
_reflns_threshold_expression >2sigma(I)
_cod_data_source_file c6qo00726k2.cif
_cod_data_source_block shelx
_cod_depositor_comments
;
The following automatic conversions were performed:

data item '_exptl_absorpt_correction_type' value 'MULTI-SCAN' was
changed to 'multi-scan' in accordance with the
/home/saulius/struct/COD-crude-data/automatic-downloads/DataCite-retrospective/RSC/depositions/lib/dictionaries/cif_core.dic
dictionary named 'cif_core.dic' version 2.4.2 last updated on
2011-04-26.

data item '_refine_ls_hydrogen_treatment' value 'CONSTR' was changed
to 'constr' in accordance with the
/home/saulius/struct/COD-crude-data/automatic-downloads/DataCite-retrospective/RSC/depositions/lib/dictionaries/cif_core.dic
dictionary named 'cif_core.dic' version 2.4.2 last updated on
2011-04-26.

data item '_symmetry_cell_setting' value 'Triclinic' was changed to
'triclinic' in accordance with the
/home/saulius/struct/COD-crude-data/automatic-downloads/DataCite-retrospective/RSC/depositions/lib/dictionaries/cif_core.dic
dictionary named 'cif_core.dic' version 2.4.2 last updated on
2011-04-26.

Automatic conversion script
Id: cif_fix_values 6909 2019-04-08 15:41:33Z antanas 
;
_cod_original_sg_symbol_H-M P-1
_cod_database_code 1553610

loop_
_symmetry_equiv_pos_as_xyz
'x, y, z'
'-x, -y, -z'

loop_
_atom_site_label
_atom_site_type_symbol
_atom_site_fract_x
_atom_site_fract_y
_atom_site_fract_z
_atom_site_U_iso_or_equiv
_atom_site_adp_type
_atom_site_occupancy
_atom_site_symmetry_multiplicity
_atom_site_calc_flag
_atom_site_refinement_flags
O1 O -0.00408(7) 0.36976(7) 0.13927(6) 0.0213(2) Uani 1 1 d .
O2 O 0.05359(7) 0.13740(7) 0.01517(6) 0.0245(2) Uani 1 1 d .
O3 O 0.25678(6) 0.13823(6) 0.17461(6) 0.01736(19) Uani 1 1 d .
O4 O 0.12770(7) 0.36376(7) 0.23049(6) 0.0219(2) Uani 1 1 d .
O5 O 0.64645(7) -0.00222(7) 0.25266(6) 0.0250(2) Uani 1 1 d .
O6 O 0.34592(7) 0.39998(7) 0.17334(6) 0.0224(2) Uani 1 1 d .
O7 O 0.35748(7) 0.39699(7) 0.44477(6) 0.0235(2) Uani 1 1 d .
O8 O 0.22871(6) 0.16777(6) 0.40216(5) 0.01754(19) Uani 1 1 d .
O9 O 0.26310(7) 0.27402(7) 0.56999(6) 0.0224(2) Uani 1 1 d .
O10 O 0.04217(8) -0.19719(7) 0.56610(6) 0.0279(2) Uani 1 1 d .
O11 O 0.49605(7) 0.79385(8) 0.49156(7) 0.0286(2) Uani 1 1 d .
O12 O 0.55436(7) 0.62201(8) 0.31259(7) 0.0314(3) Uani 1 1 d .
O13 O 0.27281(6) 0.81221(6) 0.33554(6) 0.01799(19) Uani 1 1 d .
O14 O 0.42541(7) 0.63333(7) 0.22674(6) 0.0240(2) Uani 1 1 d .
O15 O -0.11748(6) 0.95029(7) 0.24673(6) 0.0220(2) Uani 1 1 d .
O16 O 0.19380(7) 0.56989(6) 0.30152(6) 0.0195(2) Uani 1 1 d .
O17 O 0.16873(8) 0.61459(7) 0.02204(6) 0.0253(2) Uani 1 1 d .
O18 O 0.30000(7) 0.82302(6) 0.09113(5) 0.0185(2) Uani 1 1 d .
O19 O 0.23902(9) 0.76164(7) -0.09383(6) 0.0343(3) Uani 1 1 d .
O20 O 0.43335(9) 1.20080(7) 0.00457(7) 0.0343(3) Uani 1 1 d .
C1 C 0.17727(9) 0.17988(9) 0.14591(8) 0.0154(2) Uani 1 1 d .
C2 C 0.15300(9) 0.14149(9) 0.09551(8) 0.0170(3) Uani 1 1 d .
H2 H 0.1889 0.0899 0.0846 0.020 Uiso 1 1 calc R
C3 C 0.07519(9) 0.18026(9) 0.06155(8) 0.0190(3) Uani 1 1 d .
C4 C 0.02229(10) 0.25602(10) 0.07854(9) 0.0208(3) Uani 1 1 d .
H4 H -0.0314 0.2819 0.0555 0.025 Uiso 1 1 calc R
C5 C 0.04815(9) 0.29317(9) 0.12876(8) 0.0180(3) Uani 1 1 d .
C6 C 0.12808(9) 0.25651(9) 0.16393(8) 0.0158(3) Uani 1 1 d .
C7 C 0.16480(9) 0.29615(9) 0.21199(8) 0.0158(3) Uani 1 1 d .
C8 C 0.25214(9) 0.24974(9) 0.23680(8) 0.0151(2) Uani 1 1 d .
C9 C 0.29408(9) 0.17612(9) 0.21649(8) 0.0155(3) Uani 1 1 d .
C10 C 0.38406(9) 0.12737(9) 0.23262(8) 0.0167(3) Uani 1 1 d .
C11 C 0.39752(9) 0.03249(9) 0.26462(8) 0.0192(3) Uani 1 1 d .
H11 H 0.3467 -0.0014 0.2808 0.023 Uiso 1 1 calc R
C12 C 0.48397(9) -0.01347(9) 0.27324(8) 0.0204(3) Uani 1 1 d .
H12 H 0.4922 -0.0782 0.2955 0.024 Uiso 1 1 calc R
C13 C 0.55837(9) 0.03614(10) 0.24890(8) 0.0194(3) Uani 1 1 d .
C14 C 0.54584(9) 0.13148(10) 0.21738(9) 0.0211(3) Uani 1 1 d .
H14 H 0.5966 0.1653 0.2015 0.025 Uiso 1 1 calc R
C15 C 0.45969(9) 0.17633(9) 0.20932(8) 0.0195(3) Uani 1 1 d .
H15 H 0.4514 0.2411 0.1877 0.023 Uiso 1 1 calc R
C16 C 0.66158(10) -0.09972(10) 0.28577(10) 0.0293(3) Uani 1 1 d .
H16A H 0.6317 -0.1204 0.3435 0.044 Uiso 1 1 calc R
H16B H 0.7272 -0.1192 0.2820 0.044 Uiso 1 1 calc R
H16C H 0.6361 -0.1264 0.2545 0.044 Uiso 1 1 calc R
C17 C -0.00570(11) 0.18813(11) -0.04432(9) 0.0260(3) Uani 1 1 d .
H17 H -0.0596 0.2208 -0.0179 0.031 Uiso 1 1 calc R
C18 C 0.04577(15) 0.25643(13) -0.11638(11) 0.0442(5) Uani 1 1 d .
H18A H 0.0658 0.2996 -0.0975 0.066 Uiso 1 1 calc R
H18B H 0.0059 0.2897 -0.1568 0.066 Uiso 1 1 calc R
H18C H 0.0991 0.2244 -0.1418 0.066 Uiso 1 1 calc R
C19 C -0.03692(11) 0.11684(12) -0.06754(10) 0.0307(3) Uani 1 1 d .
H19A H 0.0163 0.0817 -0.0895 0.046 Uiso 1 1 calc R
H19B H -0.0757 0.1469 -0.1094 0.046 Uiso 1 1 calc R
H19C H -0.0716 0.0757 -0.0188 0.046 Uiso 1 1 calc R
C20 C -0.06005(10) 0.35785(11) 0.22021(10) 0.0269(3) Uani 1 1 d .
H20 H -0.0232 0.3194 0.2634 0.032 Uiso 1 1 calc R
C21 C -0.14222(12) 0.31190(15) 0.22933(13) 0.0452(5) Uani 1 1 d .
H21A H -0.1785 0.3495 0.1870 0.068 Uiso 1 1 calc R
H21B H -0.1794 0.3044 0.2839 0.068 Uiso 1 1 calc R
H21C H -0.1224 0.2519 0.2230 0.068 Uiso 1 1 calc R
C22 C -0.08380(13) 0.45301(13) 0.22548(12) 0.0437(4) Uani 1 1 d .
H22A H -0.0276 0.4794 0.2185 0.066 Uiso 1 1 calc R
H22B H -0.1208 0.4500 0.2792 0.066 Uiso 1 1 calc R
H22C H -0.1183 0.4913 0.1821 0.066 Uiso 1 1 calc R
C23 C 0.28877(9) 0.28494(9) 0.28922(8) 0.0152(2) Uani 1 1 d .
C24 C 0.33229(9) 0.36422(9) 0.25655(8) 0.0171(3) Uani 1 1 d .
C25 C 0.35840(9) 0.40248(9) 0.30705(8) 0.0184(3) Uani 1 1 d .
H25 H 0.3904 0.4549 0.2835 0.022 Uiso 1 1 calc R
C26 C 0.33696(9) 0.36305(9) 0.39162(8) 0.0178(3) Uani 1 1 d .
C27 C 0.29103(9) 0.28325(9) 0.42850(8) 0.0164(3) Uani 1 1 d .
C28 C 0.27105(9) 0.24608(9) 0.37424(8) 0.0154(2) Uani 1 1 d .
C29 C 0.26018(9) 0.24094(9) 0.51696(8) 0.0179(3) Uani 1 1 d .
C30 C 0.22155(10) 0.15592(9) 0.54010(8) 0.0205(3) Uani 1 1 d .
H30 H 0.2065 0.1218 0.5968 0.025 Uiso 1 1 calc R
C31 C 0.20624(9) 0.12356(9) 0.48416(8) 0.0179(3) Uani 1 1 d .
C32 C 0.16315(10) 0.04061(9) 0.50208(8) 0.0192(3) Uani 1 1 d .
C33 C 0.17303(10) -0.00212(10) 0.44438(9) 0.0236(3) Uani 1 1 d .
H33 H 0.2068 0.0238 0.3910 0.028 Uiso 1 1 calc R
C34 C 0.13443(11) -0.08224(10) 0.46303(9) 0.0257(3) Uani 1 1 d .
H34 H 0.1427 -0.1110 0.4228 0.031 Uiso 1 1 calc R
C35 C 0.08394(10) -0.11996(9) 0.54021(9) 0.0220(3) Uani 1 1 d .
C36 C 0.07086(13) -0.07578(12) 0.59749(10) 0.0363(4) Uani 1 1 d .
H36 H 0.0348 -0.1001 0.6501 0.044 Uiso 1 1 calc R
C37 C 0.10988(13) 0.00312(11) 0.57851(9) 0.0360(4) Uani 1 1 d .
H37 H 0.1003 0.0325 0.6183 0.043 Uiso 1 1 calc R
C38 C 0.05899(10) -0.25352(10) 0.51486(9) 0.0240(3) Uani 1 1 d .
H38 H 0.0549 -0.2143 0.4568 0.029 Uiso 1 1 calc R
C39 C -0.01704(11) -0.31448(11) 0.54871(11) 0.0322(4) Uani 1 1 d .
H39A H -0.0146 -0.3506 0.6064 0.048 Uiso 1 1 calc R
H39B H -0.0097 -0.3555 0.5169 0.048 Uiso 1 1 calc R
H39C H -0.0760 -0.2767 0.5447 0.048 Uiso 1 1 calc R
C40 C 0.15177(12) -0.30767(12) 0.51852(12) 0.0391(4) Uani 1 1 d .
H40A H 0.1985 -0.2658 0.5013 0.059 Uiso 1 1 calc R
H40B H 0.1630 -0.3437 0.4818 0.059 Uiso 1 1 calc R
H40C H 0.1542 -0.3487 0.5749 0.059 Uiso 1 1 calc R
C41 C 0.39517(11) 0.47845(10) 0.13281(9) 0.0254(3) Uani 1 1 d .
H41A H 0.3664 0.5273 0.1550 0.038 Uiso 1 1 calc R
H41B H 0.3943 0.4996 0.0737 0.038 Uiso 1 1 calc R
H41C H 0.4584 0.4619 0.1420 0.038 Uiso 1 1 calc R
C42 C 0.38576(14) 0.48684(11) 0.41225(10) 0.0373(4) Uani 1 1 d .
H42A H 0.4424 0.4874 0.3723 0.056 Uiso 1 1 calc R
H42B H 0.3961 0.5041 0.4571 0.056 Uiso 1 1 calc R
H42C H 0.3381 0.5304 0.3851 0.056 Uiso 1 1 calc R
C43 C 0.35742(9) 0.77518(9) 0.35565(8) 0.0163(3) Uani 1 1 d .
C44 C 0.37918(9) 0.80447(9) 0.41374(8) 0.0186(3) Uani 1 1 d .
H44 H 0.3379 0.8457 0.4364 0.022 Uiso 1 1 calc R
C45 C 0.46352(10) 0.77095(10) 0.43713(8) 0.0209(3) Uani 1 1 d .
C46 C 0.52449(10) 0.71101(10) 0.40289(9) 0.0216(3) Uani 1 1 d .
H46 H 0.5826 0.6900 0.4188 0.026 Uiso 1 1 calc R
C47 C 0.50065(9) 0.68223(9) 0.34613(9) 0.0198(3) Uani 1 1 d .
C48 C 0.41409(9) 0.71402(9) 0.32060(8) 0.0168(3) Uani 1 1 d .
C49 C 0.38091(9) 0.68473(9) 0.26288(8) 0.0163(3) Uani 1 1 d .
C50 C 0.28634(9) 0.72123(9) 0.25143(8) 0.0152(2) Uani 1 1 d .
C51 C 0.23816(9) 0.78182(9) 0.28616(8) 0.0157(3) Uani 1 1 d .
C52 C 0.14499(9) 0.82681(9) 0.27623(8) 0.0167(3) Uani 1 1 d .
C53 C 0.07115(9) 0.77572(9) 0.29805(8) 0.0188(3) Uani 1 1 d .
H53 H 0.0808 0.7110 0.3194 0.023 Uiso 1 1 calc R
C54 C -0.01561(9) 0.81898(9) 0.28872(8) 0.0196(3) Uani 1 1 d .
H54 H -0.0656 0.7841 0.3047 0.023 Uiso 1 1 calc R
C55 C -0.02982(9) 0.91404(9) 0.25581(8) 0.0179(3) Uani 1 1 d .
C56 C 0.04257(9) 0.96552(9) 0.23506(8) 0.0198(3) Uani 1 1 d .
H56 H 0.0328 1.0303 0.2136 0.024 Uiso 1 1 calc R
C57 C 0.12920(9) 0.92166(9) 0.24588(8) 0.0195(3) Uani 1 1 d .
H57 H 0.1785 0.9569 0.2324 0.023 Uiso 1 1 calc R
C58 C -0.13361(10) 1.04729(10) 0.20658(10) 0.0275(3) Uani 1 1 d .
H58A H -0.1158 1.0792 0.2380 0.041 Uiso 1 1 calc R
H58B H -0.1985 1.0646 0.2034 0.041 Uiso 1 1 calc R
H58C H -0.0975 1.0641 0.1510 0.041 Uiso 1 1 calc R
C59 C 0.44039(11) 0.85491(12) 0.53208(10) 0.0317(4) Uani 1 1 d .
H59 H 0.4119 0.9088 0.4910 0.038 Uiso 1 1 calc R
C60 C 0.36744(16) 0.80708(19) 0.59848(12) 0.0601(6) Uani 1 1 d .
H60A H 0.3275 0.7859 0.5742 0.090 Uiso 1 1 calc R
H60B H 0.3315 0.8495 0.6258 0.090 Uiso 1 1 calc R
H60C H 0.3957 0.7546 0.6388 0.090 Uiso 1 1 calc R
C61 C 0.50767(13) 0.88561(14) 0.56616(12) 0.0436(5) Uani 1 1 d .
H61A H 0.5337 0.8330 0.6079 0.065 Uiso 1 1 calc R
H61B H 0.4760 0.9316 0.5910 0.065 Uiso 1 1 calc R
H61C H 0.5566 0.9120 0.5215 0.065 Uiso 1 1 calc R
C62 C 0.64417(10) 0.58566(11) 0.33336(11) 0.0309(3) Uani 1 1 d .
H62 H 0.6444 0.5821 0.3908 0.037 Uiso 1 1 calc R
C63 C 0.71238(12) 0.64634(13) 0.27482(13) 0.0428(4) Uani 1 1 d .
H63A H 0.7129 0.6485 0.2188 0.064 Uiso 1 1 calc R
H63B H 0.7730 0.6224 0.2891 0.064 Uiso 1 1 calc R
H63C H 0.6961 0.7080 0.2781 0.064 Uiso 1 1 calc R
C64 C 0.66113(15) 0.49032(14) 0.3276(2) 0.0667(7) Uani 1 1 d .
H64A H 0.6117 0.4549 0.3636 0.100 Uiso 1 1 calc R
H64B H 0.7194 0.4601 0.3449 0.100 Uiso 1 1 calc R
H64C H 0.6633 0.4944 0.2708 0.100 Uiso 1 1 calc R
C65 C 0.24953(9) 0.69367(9) 0.19394(8) 0.0153(2) Uani 1 1 d .
C66 C 0.20624(9) 0.61511(9) 0.21917(8) 0.0161(3) Uani 1 1 d .
C67 C 0.17804(9) 0.58652(9) 0.16314(8) 0.0184(3) Uani 1 1 d .
H67 H 0.1485 0.5328 0.1818 0.022 Uiso 1 1 calc R
C68 C 0.19379(9) 0.63760(9) 0.08009(8) 0.0184(3) Uani 1 1 d .
C69 C 0.23607(9) 0.71937(9) 0.05085(8) 0.0175(3) Uani 1 1 d .
C70 C 0.26149(9) 0.74425(9) 0.11056(8) 0.0158(3) Uani 1 1 d .
C71 C 0.25226(10) 0.77986(10) -0.03542(8) 0.0212(3) Uani 1 1 d .
C72 C 0.28569(10) 0.86489(9) -0.04785(8) 0.0203(3) Uani 1 1 d .
H72 H 0.2923 0.9091 -0.1014 0.024 Uiso 1 1 calc R
C73 C 0.30777(9) 0.88386(9) 0.01305(8) 0.0178(3) Uani 1 1 d .
C74 C 0.34171(9) 0.96740(9) 0.00772(8) 0.0192(3) Uani 1 1 d .
C75 C 0.38667(10) 0.96792(9) 0.06834(8) 0.0203(3) Uani 1 1 d .
H75 H 0.3962 0.9134 0.1129 0.024 Uiso 1 1 calc R
C76 C 0.41711(10) 1.04650(10) 0.06404(9) 0.0228(3) Uani 1 1 d .
H76 H 0.4488 1.0453 0.1050 0.027 Uiso 1 1 calc R
C77 C 0.40191(10) 1.12785(10) 0.00029(9) 0.0247(3) Uani 1 1 d .
C78 C 0.35848(11) 1.12867(10) -0.06138(9) 0.0284(3) Uani 1 1 d .
H78 H 0.3491 1.1834 -0.1059 0.034 Uiso 1 1 calc R
C79 C 0.32903(11) 1.04854(10) -0.05718(9) 0.0250(3) Uani 1 1 d .
H79 H 0.2997 1.0491 -0.0994 0.030 Uiso 1 1 calc R
C80 C 0.41071(12) 1.29220(10) -0.04995(10) 0.0340(4) Uani 1 1 d .
H80 H 0.4238 1.2932 -0.1081 0.041 Uiso 1 1 calc R
C81 C 0.31146(14) 1.32532(12) -0.02704(13) 0.0486(5) Uani 1 1 d .
H81A H 0.2729 1.2850 -0.0322 0.073 Uiso 1 1 calc R
H81B H 0.2977 1.3876 -0.0639 0.073 Uiso 1 1 calc R
H81C H 0.2994 1.3249 0.0298 0.073 Uiso 1 1 calc R
C82 C 0.47333(14) 1.34919(12) -0.03866(12) 0.0449(5) Uani 1 1 d .
H82A H 0.4631 1.3444 0.0193 0.067 Uiso 1 1 calc R
H82B H 0.4606 1.4131 -0.0725 0.067 Uiso 1 1 calc R
H82C H 0.5369 1.3270 -0.0555 0.067 Uiso 1 1 calc R
C83 C 0.13694(10) 0.49709(10) 0.33466(9) 0.0218(3) Uani 1 1 d .
H83A H 0.0767 0.5200 0.3192 0.033 Uiso 1 1 calc R
H83B H 0.1306 0.4738 0.3947 0.033 Uiso 1 1 calc R
H83C H 0.1647 0.4478 0.3127 0.033 Uiso 1 1 calc R
C84 C 0.13058(15) 0.53001(12) 0.04708(10) 0.0401(4) Uani 1 1 d .
H84A H 0.1745 0.4794 0.0721 0.060 Uiso 1 1 calc R
H84B H 0.1168 0.5216 -0.0010 0.060 Uiso 1 1 calc R
H84C H 0.0744 0.5313 0.0872 0.060 Uiso 1 1 calc R
O21 O 0.18971(9) 0.45727(8) 0.54039(9) 0.0465(3) Uani 1 1 d .
H21 H 0.2237 0.4087 0.5409 0.070 Uiso 1 1 calc R
C85 C 0.10487(12) 0.43632(14) 0.58853(12) 0.0421(4) Uani 1 1 d .
H85A H 0.1122 0.3772 0.6321 0.063 Uiso 1 1 d R
H85B H 0.0641 0.4333 0.5541 0.063 Uiso 1 1 d R
H85C H 0.0787 0.4837 0.6132 0.063 Uiso 1 1 d R
O22 O 0.32290(13) 0.58253(10) 0.89433(10) 0.0653(4) Uani 1 1 d .
H22 H 0.2885 0.6189 0.9158 0.098 Uiso 1 1 calc R
C86 C 0.37474(16) 0.63156(18) 0.82156(16) 0.0675(7) Uani 1 1 d .
H86A H 0.3358 0.6831 0.7904 0.101 Uiso 1 1 d R
H86B H 0.4014 0.5917 0.7889 0.101 Uiso 1 1 d R
H86C H 0.4236 0.6546 0.8340 0.101 Uiso 1 1 d R

loop_
_atom_site_aniso_label
_atom_site_aniso_U_11
_atom_site_aniso_U_22
_atom_site_aniso_U_33
_atom_site_aniso_U_23
_atom_site_aniso_U_13
_atom_site_aniso_U_12
O1 0.0212(5) 0.0195(5) 0.0251(5) -0.0108(4) -0.0065(4) 0.0031(4)
O2 0.0288(6) 0.0253(5) 0.0278(5) -0.0157(4) -0.0148(4) 0.0024(4)
O3 0.0169(5) 0.0176(5) 0.0209(5) -0.0094(4) -0.0061(4) -0.0002(4)
O4 0.0231(5) 0.0189(5) 0.0286(5) -0.0135(4) -0.0076(4) 0.0010(4)
O5 0.0155(5) 0.0228(5) 0.0316(6) -0.0025(4) -0.0067(4) -0.0001(4)
O6 0.0302(6) 0.0198(5) 0.0169(5) -0.0034(4) -0.0013(4) -0.0116(4)
O7 0.0339(6) 0.0193(5) 0.0224(5) -0.0052(4) -0.0113(4) -0.0112(4)
O8 0.0240(5) 0.0147(4) 0.0153(4) -0.0045(4) -0.0029(4) -0.0074(4)
O9 0.0328(6) 0.0186(5) 0.0194(5) -0.0071(4) -0.0092(4) -0.0039(4)
O10 0.0393(6) 0.0221(5) 0.0245(5) -0.0100(4) 0.0053(5) -0.0172(5)
O11 0.0295(6) 0.0353(6) 0.0314(6) -0.0197(5) -0.0160(5) 0.0019(5)
O12 0.0214(5) 0.0362(6) 0.0478(7) -0.0275(6) -0.0155(5) 0.0092(5)
O13 0.0162(5) 0.0206(5) 0.0214(5) -0.0109(4) -0.0066(4) -0.0002(4)
O14 0.0225(5) 0.0282(6) 0.0265(5) -0.0166(4) -0.0061(4) 0.0023(4)
O15 0.0154(5) 0.0230(5) 0.0267(5) -0.0068(4) -0.0059(4) -0.0003(4)
O16 0.0267(5) 0.0166(5) 0.0154(4) -0.0026(4) -0.0042(4) -0.0085(4)
O17 0.0405(6) 0.0211(5) 0.0206(5) -0.0065(4) -0.0109(4) -0.0127(4)
O18 0.0255(5) 0.0154(5) 0.0157(4) -0.0029(4) -0.0048(4) -0.0082(4)
O19 0.0626(8) 0.0272(6) 0.0186(5) -0.0043(4) -0.0143(5) -0.0165(5)
O20 0.0533(7) 0.0215(6) 0.0324(6) -0.0093(5) -0.0048(5) -0.0172(5)
C1 0.0143(6) 0.0159(6) 0.0153(6) -0.0041(5) -0.0023(5) -0.0027(5)
C2 0.0187(7) 0.0160(6) 0.0175(6) -0.0074(5) -0.0024(5) -0.0023(5)
C3 0.0218(7) 0.0210(7) 0.0178(6) -0.0093(5) -0.0042(5) -0.0043(5)
C4 0.0194(7) 0.0223(7) 0.0237(7) -0.0094(6) -0.0090(5) 0.0007(5)
C5 0.0182(7) 0.0171(6) 0.0190(6) -0.0069(5) -0.0033(5) -0.0010(5)
C6 0.0174(6) 0.0148(6) 0.0156(6) -0.0051(5) -0.0023(5) -0.0032(5)
C7 0.0176(6) 0.0148(6) 0.0149(6) -0.0041(5) -0.0015(5) -0.0048(5)
C8 0.0169(6) 0.0153(6) 0.0134(6) -0.0037(5) -0.0023(5) -0.0054(5)
C9 0.0169(6) 0.0165(6) 0.0135(6) -0.0038(5) -0.0024(5) -0.0053(5)
C10 0.0169(6) 0.0189(6) 0.0154(6) -0.0073(5) -0.0032(5) -0.0011(5)
C11 0.0181(7) 0.0197(7) 0.0189(6) -0.0044(5) -0.0022(5) -0.0057(5)
C12 0.0199(7) 0.0174(7) 0.0207(7) -0.0022(5) -0.0047(5) -0.0020(5)
C13 0.0156(7) 0.0233(7) 0.0179(6) -0.0053(5) -0.0041(5) -0.0006(5)
C14 0.0176(7) 0.0221(7) 0.0239(7) -0.0074(6) -0.0022(5) -0.0058(5)
C15 0.0203(7) 0.0171(6) 0.0213(7) -0.0068(5) -0.0024(5) -0.0033(5)
C16 0.0207(7) 0.0236(8) 0.0360(8) -0.0002(6) -0.0096(6) 0.0013(6)
C17 0.0285(8) 0.0308(8) 0.0245(7) -0.0139(6) -0.0131(6) 0.0024(6)
C18 0.0618(13) 0.0426(11) 0.0302(9) -0.0073(8) -0.0151(9) -0.0122(9)
C19 0.0334(9) 0.0383(9) 0.0315(8) -0.0210(7) -0.0151(7) 0.0003(7)
C20 0.0235(8) 0.0291(8) 0.0297(8) -0.0145(6) -0.0021(6) -0.0008(6)
C21 0.0305(9) 0.0594(13) 0.0533(11) -0.0288(10) 0.0028(8) -0.0153(9)
C22 0.0442(11) 0.0366(10) 0.0495(11) -0.0245(9) 0.0063(9) 0.0005(8)
C23 0.0150(6) 0.0149(6) 0.0179(6) -0.0070(5) -0.0048(5) -0.0013(5)
C24 0.0154(6) 0.0175(6) 0.0176(6) -0.0052(5) -0.0025(5) -0.0018(5)
C25 0.0182(7) 0.0152(6) 0.0228(7) -0.0052(5) -0.0045(5) -0.0056(5)
C26 0.0171(6) 0.0169(6) 0.0224(7) -0.0071(5) -0.0087(5) -0.0018(5)
C27 0.0170(6) 0.0146(6) 0.0187(6) -0.0049(5) -0.0069(5) -0.0008(5)
C28 0.0148(6) 0.0125(6) 0.0197(6) -0.0054(5) -0.0041(5) -0.0021(5)
C29 0.0204(7) 0.0153(6) 0.0193(6) -0.0051(5) -0.0087(5) -0.0003(5)
C30 0.0280(7) 0.0176(7) 0.0159(6) -0.0032(5) -0.0052(5) -0.0060(5)
C31 0.0215(7) 0.0147(6) 0.0161(6) -0.0034(5) -0.0026(5) -0.0029(5)
C32 0.0242(7) 0.0161(6) 0.0182(6) -0.0057(5) -0.0030(5) -0.0053(5)
C33 0.0320(8) 0.0220(7) 0.0170(6) -0.0070(6) 0.0025(6) -0.0108(6)
C34 0.0376(9) 0.0228(7) 0.0200(7) -0.0111(6) 0.0017(6) -0.0121(6)
C35 0.0274(8) 0.0167(7) 0.0225(7) -0.0060(5) -0.0016(6) -0.0085(6)
C36 0.0562(11) 0.0337(9) 0.0210(7) -0.0126(7) 0.0119(7) -0.0261(8)
C37 0.0597(12) 0.0315(9) 0.0215(7) -0.0146(7) 0.0081(7) -0.0240(8)
C38 0.0343(8) 0.0186(7) 0.0213(7) -0.0070(6) -0.0037(6) -0.0095(6)
C39 0.0333(9) 0.0235(8) 0.0430(9) -0.0098(7) -0.0094(7) -0.0103(7)
C40 0.0338(9) 0.0262(8) 0.0520(11) -0.0107(8) 0.0032(8) -0.0088(7)
C41 0.0287(8) 0.0198(7) 0.0236(7) -0.0025(6) 0.0016(6) -0.0105(6)
C42 0.0622(12) 0.0301(9) 0.0276(8) -0.0062(7) -0.0105(8) -0.0282(8)
C43 0.0154(6) 0.0166(6) 0.0165(6) -0.0033(5) -0.0041(5) -0.0037(5)
C44 0.0200(7) 0.0192(7) 0.0188(6) -0.0082(5) -0.0039(5) -0.0029(5)
C45 0.0247(7) 0.0213(7) 0.0194(6) -0.0056(5) -0.0084(5) -0.0065(6)
C46 0.0203(7) 0.0212(7) 0.0247(7) -0.0058(6) -0.0109(6) -0.0011(5)
C47 0.0183(7) 0.0181(7) 0.0240(7) -0.0075(5) -0.0055(5) -0.0018(5)
C48 0.0171(6) 0.0168(6) 0.0171(6) -0.0053(5) -0.0038(5) -0.0033(5)
C49 0.0189(7) 0.0146(6) 0.0154(6) -0.0038(5) -0.0031(5) -0.0039(5)
C50 0.0182(6) 0.0142(6) 0.0133(6) -0.0025(5) -0.0037(5) -0.0051(5)
C51 0.0176(6) 0.0163(6) 0.0144(6) -0.0042(5) -0.0042(5) -0.0052(5)
C52 0.0175(6) 0.0197(7) 0.0150(6) -0.0081(5) -0.0037(5) -0.0013(5)
C53 0.0203(7) 0.0171(6) 0.0206(6) -0.0074(5) -0.0048(5) -0.0022(5)
C54 0.0177(7) 0.0221(7) 0.0209(6) -0.0084(5) -0.0023(5) -0.0058(5)
C55 0.0164(6) 0.0228(7) 0.0152(6) -0.0081(5) -0.0034(5) 0.0002(5)
C56 0.0208(7) 0.0170(6) 0.0207(6) -0.0048(5) -0.0048(5) -0.0017(5)
C57 0.0181(7) 0.0205(7) 0.0211(6) -0.0069(5) -0.0034(5) -0.0050(5)
C58 0.0214(7) 0.0246(8) 0.0326(8) -0.0041(6) -0.0099(6) 0.0025(6)
C59 0.0339(9) 0.0412(9) 0.0296(8) -0.0220(7) -0.0120(7) 0.0014(7)
C60 0.0554(13) 0.1004(19) 0.0311(10) -0.0288(11) 0.0004(9) -0.0205(13)
C61 0.0467(11) 0.0537(12) 0.0505(11) -0.0363(10) -0.0250(9) 0.0054(9)
C62 0.0189(7) 0.0356(9) 0.0421(9) -0.0185(7) -0.0126(7) 0.0076(6)
C63 0.0300(9) 0.0445(11) 0.0513(11) -0.0143(9) -0.0077(8) -0.0008(8)
C64 0.0350(11) 0.0360(11) 0.130(2) -0.0316(13) -0.0186(13) 0.0080(9)
C65 0.0163(6) 0.0145(6) 0.0166(6) -0.0061(5) -0.0050(5) -0.0011(5)
C66 0.0169(6) 0.0147(6) 0.0164(6) -0.0047(5) -0.0040(5) -0.0006(5)
C67 0.0209(7) 0.0156(6) 0.0204(6) -0.0058(5) -0.0051(5) -0.0047(5)
C68 0.0218(7) 0.0171(6) 0.0198(6) -0.0076(5) -0.0079(5) -0.0023(5)
C69 0.0214(7) 0.0156(6) 0.0168(6) -0.0053(5) -0.0054(5) -0.0029(5)
C70 0.0166(6) 0.0134(6) 0.0177(6) -0.0048(5) -0.0038(5) -0.0024(5)
C71 0.0270(7) 0.0193(7) 0.0192(6) -0.0059(5) -0.0073(6) -0.0043(6)
C72 0.0262(7) 0.0175(7) 0.0157(6) -0.0023(5) -0.0039(5) -0.0049(5)
C73 0.0190(7) 0.0152(6) 0.0173(6) -0.0034(5) -0.0021(5) -0.0030(5)
C74 0.0208(7) 0.0182(7) 0.0187(6) -0.0071(5) 0.0004(5) -0.0054(5)
C75 0.0234(7) 0.0191(7) 0.0177(6) -0.0060(5) -0.0011(5) -0.0041(5)
C76 0.0262(8) 0.0255(7) 0.0195(7) -0.0105(6) -0.0001(6) -0.0086(6)
C77 0.0306(8) 0.0197(7) 0.0251(7) -0.0103(6) 0.0034(6) -0.0105(6)
C78 0.0400(9) 0.0185(7) 0.0243(7) -0.0025(6) -0.0049(7) -0.0085(6)
C79 0.0331(8) 0.0209(7) 0.0216(7) -0.0054(6) -0.0058(6) -0.0070(6)
C80 0.0498(10) 0.0201(7) 0.0291(8) -0.0079(6) 0.0087(7) -0.0167(7)
C81 0.0542(12) 0.0257(9) 0.0565(12) -0.0123(8) 0.0137(10) -0.0135(8)
C82 0.0646(13) 0.0308(9) 0.0421(10) -0.0154(8) 0.0094(9) -0.0284(9)
C83 0.0244(7) 0.0191(7) 0.0208(7) -0.0035(5) -0.0016(6) -0.0093(6)
C84 0.0724(13) 0.0299(9) 0.0289(8) -0.0067(7) -0.0172(8) -0.0281(9)
O21 0.0389(7) 0.0276(6) 0.0626(9) -0.0123(6) 0.0040(6) -0.0002(5)
C85 0.0328(10) 0.0434(11) 0.0505(11) -0.0193(9) -0.0048(8) -0.0007(8)
O22 0.0893(13) 0.0421(8) 0.0549(9) -0.0153(7) -0.0022(9) 0.0011(8)
C86 0.0427(13) 0.0731(17) 0.0748(17) -0.0076(14) -0.0153(12) -0.0066(11)

loop_
_atom_type_symbol
_atom_type_description
_atom_type_scat_dispersion_real
_atom_type_scat_dispersion_imag
_atom_type_scat_source
C C 0.0033 0.0016 'International Tables Vol C Tables 4.2.6.8 and 6.1.1.4'
H H 0.0000 0.0000 'International Tables Vol C Tables 4.2.6.8 and 6.1.1.4'
O O 0.0106 0.0060 'International Tables Vol C Tables 4.2.6.8 and 6.1.1.4'

loop_
_geom_angle_atom_site_label_1
_geom_angle_atom_site_label_2
_geom_angle_atom_site_label_3
_geom_angle
C5 O1 C20 115.93(11)
C3 O2 C17 118.63(11)
C9 O3 C1 119.71(10)
C13 O5 C16 117.06(11)
C24 O6 C41 119.10(11)
C26 O7 C42 117.63(11)
C31 O8 C28 120.10(10)
C35 O10 C38 119.50(11)
C45 O11 C59 120.21(11)
C47 O12 C62 120.38(11)
C51 O13 C43 119.70(10)
C55 O15 C58 117.33(11)
C66 O16 C83 118.35(10)
C68 O17 C84 118.19(11)
C73 O18 C70 120.14(10)
C77 O20 C80 120.90(13)
O3 C1 C2 113.94(11)
O3 C1 C6 122.16(11)
C2 C1 C6 123.85(12)
C3 C2 C1 118.38(12)
C3 C2 H2 120.8
C1 C2 H2 120.8
O2 C3 C2 115.34(12)
O2 C3 C4 124.24(12)
C2 C3 C4 120.36(12)
C5 C4 C3 120.11(13)
C5 C4 H4 119.9
C3 C4 H4 119.9
O1 C5 C4 116.90(12)
O1 C5 C6 121.54(11)
C4 C5 C6 121.47(12)
C1 C6 C5 115.82(11)
C1 C6 C7 118.98(12)
C5 C6 C7 125.07(12)
O4 C7 C8 120.65(11)
O4 C7 C6 124.29(12)
C8 C7 C6 115.06(11)
C9 C8 C7 121.44(11)
C9 C8 C23 121.99(12)
C7 C8 C23 116.48(11)
C8 C9 O3 122.42(12)
C8 C9 C10 126.80(12)
O3 C9 C10 110.75(11)
C11 C10 C15 118.76(12)
C11 C10 C9 121.34(12)
C15 C10 C9 119.69(12)
C12 C11 C10 121.07(12)
C12 C11 H11 119.5
C10 C11 H11 119.5
C11 C12 C13 119.39(13)
C11 C12 H12 120.3
C13 C12 H12 120.3
O5 C13 C12 124.19(13)
O5 C13 C14 115.60(12)
C12 C13 C14 120.21(13)
C15 C14 C13 119.86(12)
C15 C14 H14 120.1
C13 C14 H14 120.1
C14 C15 C10 120.70(13)
C14 C15 H15 119.7
C10 C15 H15 119.7
O5 C16 H16A 109.5
O5 C16 H16B 109.5
H16A C16 H16B 109.5
O5 C16 H16C 109.5
H16A C16 H16C 109.5
H16B C16 H16C 109.5
O2 C17 C18 109.74(13)
O2 C17 C19 105.30(12)
C18 C17 C19 113.08(13)
O2 C17 H17 109.5
C18 C17 H17 109.5
C19 C17 H17 109.5
C17 C18 H18A 109.5
C17 C18 H18B 109.5
H18A C18 H18B 109.5
C17 C18 H18C 109.5
H18A C18 H18C 109.5
H18B C18 H18C 109.5
C17 C19 H19A 109.5
C17 C19 H19B 109.5
H19A C19 H19B 109.5
C17 C19 H19C 109.5
H19A C19 H19C 109.5
H19B C19 H19C 109.5
O1 C20 C21 110.20(13)
O1 C20 C22 105.06(13)
C21 C20 C22 113.40(15)
O1 C20 H20 109.3
C21 C20 H20 109.3
C22 C20 H20 109.3
C20 C21 H21A 109.5
C20 C21 H21B 109.5
H21A C21 H21B 109.5
C20 C21 H21C 109.5
H21A C21 H21C 109.5
H21B C21 H21C 109.5
C20 C22 H22A 109.5
C20 C22 H22B 109.5
H22A C22 H22B 109.5
C20 C22 H22C 109.5
H22A C22 H22C 109.5
H22B C22 H22C 109.5
C28 C23 C24 117.13(11)
C28 C23 C8 120.59(11)
C24 C23 C8 121.83(11)
O6 C24 C23 114.35(11)
O6 C24 C25 123.98(12)
C23 C24 C25 121.67(12)
C26 C25 C24 119.26(12)
C26 C25 H25 120.4
C24 C25 H25 120.4
O7 C26 C25 123.08(12)
O7 C26 C27 115.35(11)
C25 C26 C27 121.57(12)
C28 C27 C26 116.04(12)
C28 C27 C29 118.83(11)
C26 C27 C29 125.06(11)
O8 C28 C23 114.03(11)
O8 C28 C27 121.74(11)
C23 C28 C27 124.21(12)
O9 C29 C30 120.41(12)
O9 C29 C27 124.78(12)
C30 C29 C27 114.79(11)
C31 C30 C29 122.40(12)
C31 C30 H30 118.8
C29 C30 H30 118.8
C30 C31 O8 121.67(12)
C30 C31 C32 126.05(12)
O8 C31 C32 112.26(11)
C33 C32 C37 117.84(13)
C33 C32 C31 121.93(12)
C37 C32 C31 120.23(12)
C32 C33 C34 121.34(13)
C32 C33 H33 119.3
C34 C33 H33 119.3
C35 C34 C33 119.91(13)
C35 C34 H34 120.0
C33 C34 H34 120.0
O10 C35 C34 125.86(12)
O10 C35 C36 114.96(12)
C34 C35 C36 119.15(13)
C37 C36 C35 120.38(14)
C37 C36 H36 119.8
C35 C36 H36 119.8
C36 C37 C32 121.30(14)
C36 C37 H37 119.3
C32 C37 H37 119.3
O10 C38 C40 110.61(13)
O10 C38 C39 104.83(12)
C40 C38 C39 112.08(13)
O10 C38 H38 109.7
C40 C38 H38 109.7
C39 C38 H38 109.7
C38 C39 H39A 109.5
C38 C39 H39B 109.5
H39A C39 H39B 109.5
C38 C39 H39C 109.5
H39A C39 H39C 109.5
H39B C39 H39C 109.5
C38 C40 H40A 109.5
C38 C40 H40B 109.5
H40A C40 H40B 109.5
C38 C40 H40C 109.5
H40A C40 H40C 109.5
H40B C40 H40C 109.5
O6 C41 H41A 109.5
O6 C41 H41B 109.5
H41A C41 H41B 109.5
O6 C41 H41C 109.5
H41A C41 H41C 109.5
H41B C41 H41C 109.5
O7 C42 H42A 109.5
O7 C42 H42B 109.5
H42A C42 H42B 109.5
O7 C42 H42C 109.5
H42A C42 H42C 109.5
H42B C42 H42C 109.5
O13 C43 C44 113.38(11)
O13 C43 C48 122.10(11)
C44 C43 C48 124.52(12)
C45 C44 C43 117.19(12)
C45 C44 H44 121.4
C43 C44 H44 121.4
O11 C45 C44 124.75(13)
O11 C45 C46 114.07(12)
C44 C45 C46 121.15(12)
C47 C46 C45 120.40(13)
C47 C46 H46 119.8
C45 C46 H46 119.8
O12 C47 C46 123.88(12)
O12 C47 C48 115.46(12)
C46 C47 C48 120.64(12)
C43 C48 C47 116.07(11)
C43 C48 C49 119.15(12)
C47 C48 C49 124.75(12)
O14 C49 C50 120.44(11)
O14 C49 C48 124.92(12)
C50 C49 C48 114.64(11)
C51 C50 C49 121.61(11)
C51 C50 C65 121.41(12)
C49 C50 C65 116.79(11)
C50 C51 O13 122.37(12)
C50 C51 C52 126.88(11)
O13 C51 C52 110.72(11)
C57 C52 C53 118.90(12)
C57 C52 C51 119.89(12)
C53 C52 C51 121.21(12)
C54 C53 C52 120.41(13)
C54 C53 H53 119.8
C52 C53 H53 119.8
C53 C54 C55 119.96(12)
C53 C54 H54 120.0
C55 C54 H54 120.0
O15 C55 C56 124.21(12)
O15 C55 C54 115.61(12)
C56 C55 C54 120.17(12)
C57 C56 C55 119.50(13)
C57 C56 H56 120.2
C55 C56 H56 120.2
C56 C57 C52 121.01(12)
C56 C57 H57 119.5
C52 C57 H57 119.5
O15 C58 H58A 109.5
O15 C58 H58B 109.5
H58A C58 H58B 109.5
O15 C58 H58C 109.5
H58A C58 H58C 109.5
H58B C58 H58C 109.5
O11 C59 C60 111.03(16)
O11 C59 C61 104.15(13)
C60 C59 C61 112.18(15)
O11 C59 H59 109.8
C60 C59 H59 109.8
C61 C59 H59 109.8
C59 C60 H60A 109.5
C59 C60 H60B 109.5
H60A C60 H60B 109.5
C59 C60 H60C 109.5
H60A C60 H60C 109.5
H60B C60 H60C 109.5
C59 C61 H61A 109.5
C59 C61 H61B 109.5
H61A C61 H61B 109.5
C59 C61 H61C 109.5
H61A C61 H61C 109.5
H61B C61 H61C 109.5
O12 C62 C63 109.29(14)
O12 C62 C64 105.35(14)
C63 C62 C64 112.62(17)
O12 C62 H62 109.8
C63 C62 H62 109.8
C64 C62 H62 109.8
C62 C63 H63A 109.5
C62 C63 H63B 109.5
H63A C63 H63B 109.5
C62 C63 H63C 109.5
H63A C63 H63C 109.5
H63B C63 H63C 109.5
C62 C64 H64A 109.5
C62 C64 H64B 109.5
H64A C64 H64B 109.5
C62 C64 H64C 109.5
H64A C64 H64C 109.5
H64B C64 H64C 109.5
C70 C65 C66 117.01(11)
C70 C65 C50 120.32(11)
C66 C65 C50 122.60(11)
O16 C66 C65 114.54(11)
O16 C66 C67 123.65(11)
C65 C66 C67 121.81(12)
C68 C67 C66 119.27(12)
C68 C67 H67 120.4
C66 C67 H67 120.4
O17 C68 C67 122.91(12)
O17 C68 C69 115.61(11)
C67 C68 C69 121.46(12)
C70 C69 C68 116.05(12)
C70 C69 C71 118.57(12)
C68 C69 C71 125.35(12)
O18 C70 C65 113.61(11)
O18 C70 C69 122.05(11)
C65 C70 C69 124.34(12)
O19 C71 C72 121.21(13)
O19 C71 C69 124.19(13)
C72 C71 C69 114.61(11)
C73 C72 C71 122.84(12)
C73 C72 H72 118.6
C71 C72 H72 118.6
C72 C73 O18 121.30(12)
C72 C73 C74 127.53(12)
O18 C73 C74 111.17(11)
C79 C74 C75 118.26(12)
C79 C74 C73 120.99(12)
C75 C74 C73 120.75(12)
C76 C75 C74 120.73(13)
C76 C75 H75 119.6
C74 C75 H75 119.6
C75 C76 C77 120.66(13)
C75 C76 H76 119.7
C77 C76 H76 119.7
O20 C77 C76 114.65(13)
O20 C77 C78 125.76(14)
C76 C77 C78 119.58(13)
C79 C78 C77 119.35(14)
C79 C78 H78 120.3
C77 C78 H78 120.3
C78 C79 C74 121.37(14)
C78 C79 H79 119.3
C74 C79 H79 119.3
O20 C80 C82 104.43(15)
O20 C80 C81 110.66(13)
C82 C80 C81 111.63(15)
O20 C80 H80 110.0
C82 C80 H80 110.0
C81 C80 H80 110.0
C80 C81 H81A 109.5
C80 C81 H81B 109.5
H81A C81 H81B 109.5
C80 C81 H81C 109.5
H81A C81 H81C 109.5
H81B C81 H81C 109.5
C80 C82 H82A 109.5
C80 C82 H82B 109.5
H82A C82 H82B 109.5
C80 C82 H82C 109.5
H82A C82 H82C 109.5
H82B C82 H82C 109.5
O16 C83 H83A 109.5
O16 C83 H83B 109.5
H83A C83 H83B 109.5
O16 C83 H83C 109.5
H83A C83 H83C 109.5
H83B C83 H83C 109.5
O17 C84 H84A 109.5
O17 C84 H84B 109.5
H84A C84 H84B 109.5
O17 C84 H84C 109.5
H84A C84 H84C 109.5
H84B C84 H84C 109.5
C85 O21 H21 109.5
O21 C85 H85A 109.5
O21 C85 H85B 109.5
H85A C85 H85B 109.5
O21 C85 H85C 109.5
H85A C85 H85C 109.5
H85B C85 H85C 109.5
C86 O22 H22 109.5
O22 C86 H86A 109.5
O22 C86 H86B 109.5
H86A C86 H86B 109.5
O22 C86 H86C 109.5
H86A C86 H86C 109.5
H86B C86 H86C 109.5

loop_
_geom_bond_atom_site_label_1
_geom_bond_atom_site_label_2
_geom_bond_distance
O1 C5 1.3675(16)
O1 C20 1.4578(18)
O2 C3 1.3602(15)
O2 C17 1.4538(17)
O3 C9 1.3665(15)
O3 C1 1.3734(16)
O4 C7 1.2308(16)
O5 C13 1.3659(17)
O5 C16 1.4313(18)
O6 C24 1.3564(16)
O6 C41 1.4376(16)
O7 C26 1.3541(15)
O7 C42 1.4333(17)
O8 C31 1.3586(16)
O8 C28 1.3768(15)
O9 C29 1.2421(16)
O10 C35 1.3604(16)
O10 C38 1.4424(17)
O11 C45 1.3564(16)
O11 C59 1.4445(19)
O12 C47 1.3517(17)
O12 C62 1.4502(18)
O13 C51 1.3710(15)
O13 C43 1.3755(16)
O14 C49 1.2266(16)
O15 C55 1.3667(16)
O15 C58 1.4384(18)
O16 C66 1.3593(15)
O16 C83 1.4353(15)
O17 C68 1.3547(15)
O17 C84 1.4350(17)
O18 C73 1.3636(16)
O18 C70 1.3700(15)
O19 C71 1.2359(16)
O20 C77 1.3586(16)
O20 C80 1.448(2)
C1 C2 1.3879(17)
C1 C6 1.4015(18)
C2 C3 1.3843(19)
C2 H2 0.9500
C3 C4 1.4019(19)
C4 C5 1.3832(18)
C4 H4 0.9500
C5 C6 1.4189(19)
C6 C7 1.4693(17)
C7 C8 1.4681(18)
C8 C9 1.3471(18)
C8 C23 1.4847(16)
C9 C10 1.4710(18)
C10 C11 1.3918(19)
C10 C15 1.4019(18)
C11 C12 1.388(2)
C11 H11 0.9500
C12 C13 1.3906(19)
C12 H12 0.9500
C13 C14 1.397(2)
C14 C15 1.377(2)
C14 H14 0.9500
C15 H15 0.9500
C16 H16A 0.9800
C16 H16B 0.9800
C16 H16C 0.9800
C17 C18 1.506(2)
C17 C19 1.512(2)
C17 H17 1.0000
C18 H18A 0.9800
C18 H18B 0.9800
C18 H18C 0.9800
C19 H19A 0.9800
C19 H19B 0.9800
C19 H19C 0.9800
C20 C21 1.504(2)
C20 C22 1.513(2)
C20 H20 1.0000
C21 H21A 0.9800
C21 H21B 0.9800
C21 H21C 0.9800
C22 H22A 0.9800
C22 H22B 0.9800
C22 H22C 0.9800
C23 C28 1.3887(18)
C23 C24 1.3957(18)
C24 C25 1.4021(18)
C25 C26 1.3855(19)
C25 H25 0.9500
C26 C27 1.4229(18)
C27 C28 1.4035(17)
C27 C29 1.4660(18)
C29 C30 1.4493(18)
C30 C31 1.3474(18)
C30 H30 0.9500
C31 C32 1.4724(18)
C32 C33 1.3853(18)
C32 C37 1.392(2)
C33 C34 1.3925(19)
C33 H33 0.9500
C34 C35 1.384(2)
C34 H34 0.9500
C35 C36 1.389(2)
C36 C37 1.377(2)
C36 H36 0.9500
C37 H37 0.9500
C38 C40 1.507(2)
C38 C39 1.515(2)
C38 H38 1.0000
C39 H39A 0.9800
C39 H39B 0.9800
C39 H39C 0.9800
C40 H40A 0.9800
C40 H40B 0.9800
C40 H40C 0.9800
C41 H41A 0.9800
C41 H41B 0.9800
C41 H41C 0.9800
C42 H42A 0.9800
C42 H42B 0.9800
C42 H42C 0.9800
C43 C44 1.3929(17)
C43 C48 1.3946(18)
C44 C45 1.3844(19)
C44 H44 0.9500
C45 C46 1.400(2)
C46 C47 1.3812(18)
C46 H46 0.9500
C47 C48 1.4279(19)
C48 C49 1.4754(17)
C49 C50 1.4728(18)
C50 C51 1.3398(18)
C50 C65 1.4863(16)
C51 C52 1.4768(18)
C52 C57 1.3920(19)
C52 C53 1.4021(18)
C53 C54 1.381(2)
C53 H53 0.9500
C54 C55 1.3958(19)
C54 H54 0.9500
C55 C56 1.3898(19)
C56 C57 1.3865(19)
C56 H56 0.9500
C57 H57 0.9500
C58 H58A 0.9800
C58 H58B 0.9800
C58 H58C 0.9800
C59 C60 1.501(3)
C59 C61 1.521(2)
C59 H59 1.0000
C60 H60A 0.9800
C60 H60B 0.9800
C60 H60C 0.9800
C61 H61A 0.9800
C61 H61B 0.9800
C61 H61C 0.9800
C62 C63 1.492(3)
C62 C64 1.518(3)
C62 H62 1.0000
C63 H63A 0.9800
C63 H63B 0.9800
C63 H63C 0.9800
C64 H64A 0.9800
C64 H64B 0.9800
C64 H64C 0.9800
C65 C70 1.3906(18)
C65 C66 1.3927(17)
C66 C67 1.4010(17)
C67 C68 1.3886(19)
C67 H67 0.9500
C68 C69 1.4216(18)
C69 C70 1.4023(17)
C69 C71 1.4738(19)
C71 C72 1.4488(18)
C72 C73 1.3428(18)
C72 H72 0.9500
C73 C74 1.4687(18)
C74 C79 1.395(2)
C74 C75 1.3998(19)
C75 C76 1.3748(19)
C75 H75 0.9500
C76 C77 1.393(2)
C76 H76 0.9500
C77 C78 1.393(2)
C78 C79 1.391(2)
C78 H78 0.9500
C79 H79 0.9500
C80 C82 1.512(2)
C80 C81 1.512(3)
C80 H80 1.0000
C81 H81A 0.9800
C81 H81B 0.9800
C81 H81C 0.9800
C82 H82A 0.9800
C82 H82B 0.9800
C82 H82C 0.9800
C83 H83A 0.9800
C83 H83B 0.9800
C83 H83C 0.9800
C84 H84A 0.9800
C84 H84B 0.9800
C84 H84C 0.9800
O21 C85 1.395(2)
O21 H21 0.8400
C85 H85A 0.9800
C85 H85B 0.9800
C85 H85C 0.9800
O22 C86 1.387(3)
O22 H22 0.8400
C86 H86A 0.9800
C86 H86B 0.9800
C86 H86C 0.9800

loop_
_geom_hbond_atom_site_label_D
_geom_hbond_atom_site_label_H
_geom_hbond_atom_site_label_A
_geom_hbond_distance_DH
_geom_hbond_distance_HA
_geom_hbond_distance_DA
_geom_hbond_angle_DHA
_geom_hbond_site_symmetry_A
O21 H21 O9 0.84 2.01 2.8073(16) 158.6 .
O21 H21 O7 0.84 2.36 2.9268(17) 125.3 .
O22 H22 O19 0.84 2.20 2.9427(19) 147.4 1_556
O22 H22 O17 0.84 2.29 2.973(2) 138.6 1_556

loop_
_geom_torsion_atom_site_label_1
_geom_torsion_atom_site_label_2
_geom_torsion_atom_site_label_3
_geom_torsion_atom_site_label_4
_geom_torsion
C9 O3 C1 C2 172.05(11)
C9 O3 C1 C6 -5.51(18)
O3 C1 C2 C3 -178.21(11)
C6 C1 C2 C3 -0.7(2)
C17 O2 C3 C2 -159.21(12)
C17 O2 C3 C4 23.6(2)
C1 C2 C3 O2 -177.79(12)
C1 C2 C3 C4 -0.5(2)
O2 C3 C4 C5 177.76(13)
C2 C3 C4 C5 0.7(2)
C20 O1 C5 C4 109.17(14)
C20 O1 C5 C6 -74.30(16)
C3 C4 C5 O1 176.77(12)
C3 C4 C5 C6 0.2(2)
O3 C1 C6 C5 178.87(11)
C2 C1 C6 C5 1.55(19)
O3 C1 C6 C7 2.81(18)
C2 C1 C6 C7 -174.51(12)
O1 C5 C6 C1 -177.67(12)
C4 C5 C6 C1 -1.29(19)
O1 C5 C6 C7 -1.9(2)
C4 C5 C6 C7 174.50(13)
C1 C6 C7 O4 179.23(12)
C5 C6 C7 O4 3.6(2)
C1 C6 C7 C8 0.06(17)
C5 C6 C7 C8 -175.61(12)
O4 C7 C8 C9 -179.43(12)
C6 C7 C8 C9 -0.22(18)
O4 C7 C8 C23 3.95(18)
C6 C7 C8 C23 -176.84(11)
C7 C8 C9 O3 -2.49(19)
C23 C8 C9 O3 173.94(11)
C7 C8 C9 C10 175.62(12)
C23 C8 C9 C10 -8.0(2)
C1 O3 C9 C8 5.35(18)
C1 O3 C9 C10 -173.03(10)
C8 C9 C10 C11 133.88(14)
O3 C9 C10 C11 -47.83(16)
C8 C9 C10 C15 -51.37(19)
O3 C9 C10 C15 126.92(12)
C15 C10 C11 C12 -0.3(2)
C9 C10 C11 C12 174.52(12)
C10 C11 C12 C13 -0.5(2)
C16 O5 C13 C12 -1.6(2)
C16 O5 C13 C14 179.12(13)
C11 C12 C13 O5 -178.21(12)
C11 C12 C13 C14 1.1(2)
O5 C13 C14 C15 178.43(12)
C12 C13 C14 C15 -0.9(2)
C13 C14 C15 C10 0.1(2)
C11 C10 C15 C14 0.45(19)
C9 C10 C15 C14 -174.44(12)
C3 O2 C17 C18 73.18(16)
C3 O2 C17 C19 -164.81(12)
C5 O1 C20 C21 -76.44(16)
C5 O1 C20 C22 161.05(13)
C9 C8 C23 C28 -82.61(17)
C7 C8 C23 C28 93.99(15)
C9 C8 C23 C24 105.30(15)
C7 C8 C23 C24 -78.11(16)
C41 O6 C24 C23 -176.20(12)
C41 O6 C24 C25 4.2(2)
C28 C23 C24 O6 -178.64(11)
C8 C23 C24 O6 -6.28(18)
C28 C23 C24 C25 0.96(19)
C8 C23 C24 C25 173.32(12)
O6 C24 C25 C26 176.65(12)
C23 C24 C25 C26 -2.9(2)
C42 O7 C26 C25 12.8(2)
C42 O7 C26 C27 -167.04(13)
C24 C25 C26 O7 -178.22(12)
C24 C25 C26 C27 1.6(2)
O7 C26 C27 C28 -178.67(11)
C25 C26 C27 C28 1.51(19)
O7 C26 C27 C29 4.3(2)
C25 C26 C27 C29 -175.49(13)
C31 O8 C28 C23 -179.03(11)
C31 O8 C28 C27 -0.93(18)
C24 C23 C28 O8 -179.52(11)
C8 C23 C28 O8 8.03(18)
C24 C23 C28 C27 2.4(2)
C8 C23 C28 C27 -170.02(12)
C26 C27 C28 O8 178.47(11)
C29 C27 C28 O8 -4.33(19)
C26 C27 C28 C23 -3.62(19)
C29 C27 C28 C23 173.58(12)
C28 C27 C29 O9 -170.21(13)
C26 C27 C29 O9 6.7(2)
C28 C27 C29 C30 7.79(18)
C26 C27 C29 C30 -175.28(13)
O9 C29 C30 C31 171.28(13)
C27 C29 C30 C31 -6.8(2)
C29 C30 C31 O8 1.9(2)
C29 C30 C31 C32 -176.69(13)
C28 O8 C31 C30 2.24(19)
C28 O8 C31 C32 -178.96(11)
C30 C31 C32 C33 -161.13(15)
O8 C31 C32 C33 20.13(19)
C30 C31 C32 C37 19.5(2)
O8 C31 C32 C37 -159.25(14)
C37 C32 C33 C34 -2.8(2)
C31 C32 C33 C34 177.83(14)
C32 C33 C34 C35 0.9(2)
C38 O10 C35 C34 8.4(2)
C38 O10 C35 C36 -173.56(15)
C33 C34 C35 O10 179.46(15)
C33 C34 C35 C36 1.4(2)
O10 C35 C36 C37 179.89(16)
C34 C35 C36 C37 -1.9(3)
C35 C36 C37 C32 0.0(3)
C33 C32 C37 C36 2.3(3)
C31 C32 C37 C36 -178.25(16)
C35 O10 C38 C40 75.40(16)
C35 O10 C38 C39 -163.60(13)
C51 O13 C43 C44 -172.76(11)
C51 O13 C43 C48 6.88(18)
O13 C43 C44 C45 -179.57(11)
C48 C43 C44 C45 0.8(2)
C59 O11 C45 C44 2.3(2)
C59 O11 C45 C46 -179.71(13)
C43 C44 C45 O11 178.62(13)
C43 C44 C45 C46 0.7(2)
O11 C45 C46 C47 -179.65(13)
C44 C45 C46 C47 -1.6(2)
C62 O12 C47 C46 -2.1(2)
C62 O12 C47 C48 179.43(13)
C45 C46 C47 O12 -177.54(13)
C45 C46 C47 C48 0.9(2)
O13 C43 C48 C47 178.97(12)
C44 C43 C48 C47 -1.4(2)
O13 C43 C48 C49 -2.79(19)
C44 C43 C48 C49 176.81(12)
O12 C47 C48 C43 179.10(12)
C46 C47 C48 C43 0.56(19)
O12 C47 C48 C49 1.0(2)
C46 C47 C48 C49 -177.57(13)
C43 C48 C49 O14 177.96(13)
C47 C48 C49 O14 -4.0(2)
C43 C48 C49 C50 -2.98(17)
C47 C48 C49 C50 175.10(12)
O14 C49 C50 C51 -175.84(13)
C48 C49 C50 C51 5.05(18)
O14 C49 C50 C65 -0.81(18)
C48 C49 C50 C65 -179.92(11)
C49 C50 C51 O13 -1.31(19)
C65 C50 C51 O13 -176.10(11)
C49 C50 C51 C52 176.76(12)
C65 C50 C51 C52 2.0(2)
C43 O13 C51 C50 -4.80(18)
C43 O13 C51 C52 176.85(11)
C50 C51 C52 C57 -121.78(15)
O13 C51 C52 C57 56.47(15)
C50 C51 C52 C53 59.20(19)
O13 C51 C52 C53 -122.55(13)
C57 C52 C53 C54 0.64(19)
C51 C52 C53 C54 179.67(12)
C52 C53 C54 C55 1.3(2)
C58 O15 C55 C56 5.58(19)
C58 O15 C55 C54 -174.81(12)
C53 C54 C55 O15 178.11(12)
C53 C54 C55 C56 -2.3(2)
O15 C55 C56 C57 -179.22(12)
C54 C55 C56 C57 1.2(2)
C55 C56 C57 C52 0.8(2)
C53 C52 C57 C56 -1.73(19)
C51 C52 C57 C56 179.23(12)
C45 O11 C59 C60 75.42(18)
C45 O11 C59 C61 -163.65(14)
C47 O12 C62 C63 -89.68(17)
C47 O12 C62 C64 149.08(17)
C51 C50 C65 C70 86.93(16)
C49 C50 C65 C70 -88.10(15)
C51 C50 C65 C66 -96.33(16)
C49 C50 C65 C66 88.63(15)
C83 O16 C66 C65 169.97(12)
C83 O16 C66 C67 -9.77(19)
C70 C65 C66 O16 -178.05(11)
C50 C65 C66 O16 5.12(18)
C70 C65 C66 C67 1.70(19)
C50 C65 C66 C67 -175.14(12)
O16 C66 C67 C68 179.90(12)
C65 C66 C67 C68 0.2(2)
C84 O17 C68 C67 -4.9(2)
C84 O17 C68 C69 176.42(14)
C66 C67 C68 O17 179.94(12)
C66 C67 C68 C69 -1.4(2)
O17 C68 C69 C70 179.43(12)
C67 C68 C69 C70 0.7(2)
O17 C68 C69 C71 1.3(2)
C67 C68 C69 C71 -177.45(13)
C73 O18 C70 C65 -173.67(11)
C73 O18 C70 C69 5.50(19)
C66 C65 C70 O18 176.64(11)
C50 C65 C70 O18 -6.45(18)
C66 C65 C70 C69 -2.5(2)
C50 C65 C70 C69 174.40(12)
C68 C69 C70 O18 -177.74(12)
C71 C69 C70 O18 0.5(2)
C68 C69 C70 C65 1.3(2)
C71 C69 C70 C65 179.62(13)
C70 C69 C71 O19 174.36(14)
C68 C69 C71 O19 -7.5(2)
C70 C69 C71 C72 -5.71(19)
C68 C69 C71 C72 172.39(13)
O19 C71 C72 C73 -174.53(15)
C69 C71 C72 C73 5.5(2)
C71 C72 C73 O18 0.2(2)
C71 C72 C73 C74 -179.69(13)
C70 O18 C73 C72 -5.92(19)
C70 O18 C73 C74 173.96(11)
C72 C73 C74 C79 19.8(2)
O18 C73 C74 C79 -160.10(13)
C72 C73 C74 C75 -161.06(14)
O18 C73 C74 C75 19.07(18)
C79 C74 C75 C76 0.3(2)
C73 C74 C75 C76 -178.93(13)
C74 C75 C76 C77 1.6(2)
C80 O20 C77 C76 -170.66(13)
C80 O20 C77 C78 10.2(2)
C75 C76 C77 O20 178.32(13)
C75 C76 C77 C78 -2.5(2)
O20 C77 C78 C79 -179.34(15)
C76 C77 C78 C79 1.5(2)
C77 C78 C79 C74 0.3(2)
C75 C74 C79 C78 -1.2(2)
C73 C74 C79 C78 178.00(14)
C77 O20 C80 C82 -168.34(14)
C77 O20 C80 C81 71.41(19)
